data_9016791
loop_
_publ_author_name
'Camara, F.'
'Oberti, R.'

_publ_section_title
;
 The crystal-chemistry of holmquistites: Ferroholmquistite from
 Greenbushes (Western Australia) and
 hints for compositional constraints in B-Li amphiboles
 Sample: Rwanda
;
_journal_name_full 'American Mineralogist'
_journal_page_first 1167
_journal_page_last 1176
_journal_volume 90
_journal_year 2005
_chemical_formula_sum 'Al1.76 F0.07 Fe1.2 H3.86 Li1.97 Mg2.01 Mn0.04 Na0.02 O23.93 Si8 Zn0.01'
_chemical_name_mineral Holmquistite
_space_group_IT_number 62
_space_group_name_Hall '-P 2ac 2n'
_space_group_name_H-M_alt 'P n m a'
_symmetry_space_group_name_H-M 'P n m a'
_cell_angle_alpha 90
_cell_angle_beta 90
_cell_angle_gamma 90
_cell_formula_units_Z 4
_cell_length_a 18.2754
_cell_length_b 17.6569
_cell_length_c 5.2738
_cell_volume 1701.786
_database_code_amcsd 0003815
_exptl_crystal_density_diffrn 3.096
_cod_data_source_file inputs/fixed/downloads/03/03846.cif
_cod_data_source_block 03846
_cod_original_formula_sum 'Mg2.01 Fe1.2 Mn.04 Al1.76 Zn.01 Li1.97 Na.02 Si8 O23.93 F.07 H3.86'
_cod_database_code 9016791

loop_
_space_group_symop_operation_xyz
x,y,z
x,1/2-y,z
-x,1/2+y,-z
1/2-x,1/2+y,1/2+z
1/2+x,1/2-y,1/2-z
1/2+x,y,1/2-z
1/2-x,-y,1/2+z
-x,-y,-z

loop_
_atom_site_label
_atom_site_fract_x
_atom_site_fract_y
_atom_site_fract_z
_atom_site_occupancy
_atom_site_U_iso_or_equiv
_atom_site_type_symbol
_atom_site_attached_hydrogens
Mg1 0.12520 0.15900 0.39480 0.68000 0.00700 Mg 0
Fe1 0.12520 0.15900 0.39480 0.30000 0.00700 Fe 0
Mn1 0.12520 0.15900 0.39480 0.02000 0.00700 Mn 0
Al2 0.12530 0.06850 -0.10380 0.88000 0.00500 Al 0
Fe2_1 0.12530 0.06850 -0.10380 0.10000 0.00500 Fe 0
Mg2 0.12530 0.06850 -0.10380 0.01000 0.00500 Mg 0
Fe2_2 0.12530 0.06850 -0.10380 0.00500 0.00500 Fe 0
Zn2 0.12530 0.06850 -0.10380 0.00500 0.00500 Zn 0
Mg3 0.12540 0.25000 -0.10510 0.62000 0.00600 Mg 0
Fe3 0.12540 0.25000 -0.10510 0.38000 0.00600 Fe 0
Li4 0.12250 -0.00630 0.39600 0.98500 0.02100 Li 0
Na4 0.12250 -0.00630 0.39600 0.00500 0.02100 Na 0
Mg4 0.12250 -0.00630 0.39600 0.00500 0.02100 Mg 0
Fe4 0.12250 -0.00630 0.39600 0.00500 0.02100 Fe 0
NaA 0.37500 0.25000 0.50000 0.01000 ? Na 0
Si1A 0.26950 0.16220 0.06770 1.00000 0.00400 Si 0
Si1B -0.01880 0.16260 0.72380 1.00000 0.00400 Si 0
Si2A 0.27360 0.07620 0.57340 1.00000 0.00400 Si 0
Si2B -0.02430 0.07730 0.21530 1.00000 0.00500 Si 0
O1A 0.18060 0.15660 0.04960 1.00000 0.00700 O 0
O1B 0.07010 0.15600 0.74020 1.00000 0.00600 O 0
O2A 0.18450 0.07560 0.59220 1.00000 0.00600 O 0
O2B 0.06510 0.07470 0.19630 1.00000 0.00600 O 0
O-H3A 0.18220 0.25000 0.55440 0.96500 0.00800 O 1
F3A 0.18220 0.25000 0.55440 0.03500 0.00800 F 0
O-H3B 0.06860 0.25000 0.23580 0.96500 0.00900 O 1
F3B 0.06860 0.25000 0.23580 0.03500 0.00900 F 0
O4A 0.31220 -0.00460 0.56270 1.00000 0.00800 O 0
O4B -0.06510 -0.00080 0.26770 1.00000 0.00070 O 0
O5A 0.30560 0.11480 -0.16460 1.00000 0.00800 O 0
O5B -0.05400 0.11390 0.95030 1.00000 0.00600 O 0
O6A 0.29680 0.12920 0.33540 1.00000 0.00700 O 0
O6B -0.04610 0.13400 0.44970 1.00000 0.00900 O 0
O7A 0.29330 0.25000 0.04290 1.00000 0.00900 O 0
O7B -0.04300 0.25000 0.75680 1.00000 0.01000 O 0
HA 0.23530 0.25000 0.53300 0.96500 ? H 0
HB 0.01740 0.25000 0.24920 0.96500 ? H 0

loop_
_cod_changelog_entry_id
_cod_changelog_entry_author
_cod_changelog_entry_date
_cod_changelog_entry_text
1
;cod-tools version 3.8.0
Id: cif_guess_AMCSD_atom_types 9581 2023-05-17 12:35:41Z saulius
;
2023-05-23T09:22:14+03:00
;Derived atom types and hydrogen counts
from atom names that follow the AMCSD naming convention
(Wat == water, O-H == hydroxyl).
;
2
;cod-tools version 3.10.1
Id: cif_fix_AMCSD_atom_labels 10224 2024-08-07 11:09:31Z saulius
;
2024-08-07T19:40:19+03:00
;Changed the following '_atom_site_label' values:
the first duplicated label 'Fe2'  converted to 'Fe2_1'
duplicated label 'Fe2' at index 6 converted to 'Fe2_2'
;

loop_
_cod_related_entry_id
_cod_related_entry_database
_cod_related_entry_code
1 AMCSD 0003815
